data_2203603
loop_
_publ_author_name
'Sakai, Ken'
'Yokoyama, Yoshimi'
Hama,Hideki
'Kato, Kaoru'
'Ikuta, Yoshie'
'Tsubomura, Taro'
'Tanase, Tomoaki'

_publ_section_title
;Bis[\m-3-(<i>N</i>'-methyl-4,4'-bipyridinium-1-yl)propionamidato]bis[<i>cis</i>-diammineplatinum(II)]
 hexaperchlorate dihydrate: a head-to-tail isomer
;
_journal_issue 5
_journal_name_full 'Acta Crystallographica Section E'
_journal_page_first m664
_journal_page_last m667
_journal_paper_doi 10.1107/S1600536804009523
_journal_volume 60
_journal_year 2004
_chemical_formula_iupac '[Pt2 (C14 H16 N3 O)2 (N H3)4] (Cl O4)6, 2H2 O'
_chemical_formula_moiety 'C28 H44 N10 O2 Pt2 6+, 6Cl O4 -, 2H2 O'
_chemical_formula_sum 'C28 H48 Cl6 N10 O28 Pt2'
_chemical_formula_weight 1575.64
_chemical_name_systematic
;
Bis[\m-3-(N'-methyl-4,4'-bipyridinium-1-yl)propionamidato]bis[cis-
diammineplatinum(II)] hexaperchlorate dihydrate
;
_space_group_IT_number 2
_symmetry_cell_setting triclinic
_symmetry_space_group_name_Hall '-P 1'
_symmetry_space_group_name_H-M 'P -1'
_atom_sites_solution_hydrogens geom
_atom_sites_solution_primary direct
_atom_sites_solution_secondary difmap
_cell_angle_alpha 78.116(2)
_cell_angle_beta 79.305(2)
_cell_angle_gamma 74.210(2)
_cell_formula_units_Z 2
_cell_length_a 10.0927(5)
_cell_length_b 11.0827(5)
_cell_length_c 24.4798(10)
_cell_measurement_reflns_used 2521
_cell_measurement_temperature 296(2)
_cell_measurement_theta_max 27.53
_cell_measurement_theta_min 1.94
_cell_volume 2553.9(2)
_computing_cell_refinement 'SAINT (Bruker, 2001)'
_computing_data_collection 'SMART (Bruker, 2001)'
_computing_data_reduction SAINT
_computing_molecular_graphics 'KENX (Sakai, 2002)'
_computing_publication_material
;
SHELXL97, TEXSAN (Molecular Structure Corporation, 2001),
KENX and ORTEPII (Johnson, 1976)
;
_computing_structure_refinement 'SHELXL97 (Sheldrick, 1997)'
_computing_structure_solution 'SHELXS97 (Sheldrick, 1997)'
_diffrn_ambient_temperature 296(2)
_diffrn_detector_area_resol_mean 8.366
_diffrn_measured_fraction_theta_full 0.996
_diffrn_measured_fraction_theta_max 0.996
_diffrn_measurement_device 'Bruker SMART APEX CCD-detector'
_diffrn_measurement_method \w
_diffrn_radiation_monochromator graphite
_diffrn_radiation_source 'fine-focus sealed tube'
_diffrn_radiation_type MoK\a
_diffrn_radiation_wavelength 0.71073
_diffrn_reflns_av_R_equivalents 0.1216
_diffrn_reflns_av_sigmaI/netI 0.3690
_diffrn_reflns_limit_h_max 13
_diffrn_reflns_limit_h_min -12
_diffrn_reflns_limit_k_max 14
_diffrn_reflns_limit_k_min -13
_diffrn_reflns_limit_l_max 31
_diffrn_reflns_limit_l_min -25
_diffrn_reflns_number 24579
_diffrn_reflns_theta_full 27.53
_diffrn_reflns_theta_max 27.53
_diffrn_reflns_theta_min 1.94
_diffrn_standards_decay_% 'variation: 0.005%'
_diffrn_standards_interval_time 330
_diffrn_standards_number 68
_exptl_absorpt_coefficient_mu 5.883
_exptl_absorpt_correction_T_max 0.831
_exptl_absorpt_correction_T_min 0.666
_exptl_absorpt_correction_type multi-scan
_exptl_absorpt_process_details '(SADABS; Sheldrick, 1996)'
_exptl_crystal_colour yellow
_exptl_crystal_density_diffrn 2.049
_exptl_crystal_density_meas ?
_exptl_crystal_density_method .
_exptl_crystal_description plate
_exptl_crystal_F_000 1536
_exptl_crystal_size_max 0.12
_exptl_crystal_size_mid 0.04
_exptl_crystal_size_min 0.03
_refine_diff_density_max 0.822
_refine_diff_density_min -0.815
_refine_ls_extinction_expression not_defined
_refine_ls_extinction_method none
_refine_ls_goodness_of_fit_ref 0.791
_refine_ls_hydrogen_treatment constr
_refine_ls_matrix_type full
_refine_ls_number_parameters 633
_refine_ls_number_reflns 11715
_refine_ls_number_restraints 152
_refine_ls_restrained_S_all 0.796
_refine_ls_R_factor_all 0.2556
_refine_ls_R_factor_gt 0.0603
_refine_ls_shift/su_max 0.000
_refine_ls_shift/su_mean 0.000
_refine_ls_structure_factor_coef Fsqd
_refine_ls_weighting_details 'calc w = 1/[\s^2^(Fo^2^)+(0.0288P)^2^] where P = (Fo^2^+2Fc^2^)/3'
_refine_ls_weighting_scheme calc
_refine_ls_wR_factor_gt 0.0878
_refine_ls_wR_factor_ref 0.1206
_reflns_number_gt 3519
_reflns_number_total 11715
_reflns_threshold_expression I>2\s(I)
_cod_data_source_file hb6032.cif
_cod_data_source_block I
_cod_depositor_comments
;
The following automatic conversions were performed:
'_symmetry_cell_setting' value 'Triclinic' changed to 'triclinic'
according to '/home/saulius/struct/CIF-dictionaries/cif_core.dic'
dictionary named 'cif_core.dic' version 2.4.1 from 2010-06-29.

Automatic conversion script
Id: cif_fix_enum 1527 2010-12-29 10:47:43Z saulius 

The following automatic conversions were performed:

'_symmetry_cell_setting' value 'Triclinic' changed to 'triclinic'
according to /home/saulius/struct/CIF-dictionaries/cif_core.dic
dictionary named 'cif_core.dic' version 2.4.1 from 2010-06-29.

Automatic conversion script
Id: cif_fix_values 1715 2011-07-08 13:25:40Z adriana 
;
_cod_database_code 2203603
_cod_database_fobs_code 2203603

loop_
_symmetry_equiv_pos_as_xyz
'x, y, z'
'-x, -y, -z'

loop_
_atom_site_label
_atom_site_fract_x
_atom_site_fract_y
_atom_site_fract_z
_atom_site_U_iso_or_equiv
_atom_site_adp_type
_atom_site_calc_flag
_atom_site_refinement_flags
_atom_site_occupancy
_atom_site_disorder_assembly
_atom_site_disorder_group
_atom_site_type_symbol
Pt1 0.17071(5) -0.00076(5) 0.32735(2) 0.0548(2) Uani d . 1 . . Pt
Pt2 0.12271(5) 0.27953(5) 0.27841(2) 0.0557(2) Uani d . 1 A . Pt
Cl1 0.1867(6) 0.0117(5) 0.1215(2) 0.1016(15) Uani d . 1 . . Cl
Cl2 0.2885(5) 0.4758(5) 0.0850(2) 0.147(2) Uani d D 1 . . Cl
Cl3 0.7120(4) 0.1117(4) 0.29720(17) 0.0838(13) Uani d D 1 . . Cl
Cl4 0.7444(4) 0.1820(3) 0.48300(15) 0.0724(12) Uani d D 1 . . Cl
Cl5 0.9514(4) 0.3870(3) 0.61476(16) 0.0794(12) Uani d D 1 . . Cl
Cl6 0.2484(5) 0.4149(5) 0.7962(2) 0.1027(17) Uani d . 1 . . Cl
O1 0.2184(9) 0.2736(8) 0.3437(4) 0.072(3) Uani d . 1 A 1 O
O2 0.3342(8) -0.0020(8) 0.2641(4) 0.056(3) Uani d . 1 A . O
O3 0.2476(15) -0.0967(13) 0.1575(5) 0.184(7) Uani d . 1 . . O
O4 0.1812(17) -0.0171(13) 0.0716(5) 0.181(6) Uani d . 1 . . O
O5 0.2505(16) 0.1097(16) 0.1143(7) 0.203(8) Uani d . 1 . . O
O6 0.0519(14) 0.0598(13) 0.1490(6) 0.175(6) Uani d . 1 . . O
O7A 0.377(4) 0.488(4) 0.0357(15) 0.197(5) Uiso d PD 0.331(19) . . O
O7B 0.294(3) 0.4518(19) 0.0289(8) 0.197(5) Uiso d PD 0.669(19) . . O
O8A 0.243(5) 0.611(3) 0.1016(16) 0.197(5) Uiso d PD 0.331(19) . . O
O8B 0.343(3) 0.5791(19) 0.0817(10) 0.197(5) Uiso d PD 0.669(19) . . O
O9A 0.343(4) 0.399(3) 0.1307(14) 0.197(5) Uiso d PD 0.331(19) . . O
O9B 0.390(2) 0.3628(19) 0.1101(9) 0.197(5) Uiso d PD 0.669(19) . . O
O10A 0.159(3) 0.458(4) 0.077(2) 0.197(5) Uiso d PD 0.331(19) . . O
O10B 0.1639(19) 0.476(2) 0.1158(11) 0.197(5) Uiso d PD 0.669(19) . . O
O11A 0.5698(14) 0.1446(15) 0.3034(7) 0.132(3) Uiso d PD 0.685(9) . . O
O11B 0.590(2) 0.192(3) 0.2839(13) 0.132(3) Uiso d PD 0.315(9) . . O
O12A 0.7782(15) 0.1265(16) 0.2416(6) 0.132(3) Uiso d PD 0.685(9) . . O
O12B 0.756(3) 0.011(3) 0.2630(13) 0.132(3) Uiso d PD 0.315(9) . . O
O13A 0.7609(16) 0.1837(14) 0.3284(7) 0.132(3) Uiso d PD 0.685(9) . . O
O13B 0.822(3) 0.177(3) 0.2860(14) 0.132(3) Uiso d PD 0.315(9) . . O
O14A 0.7547(16) -0.0182(12) 0.3212(7) 0.132(3) Uiso d PD 0.685(9) . . O
O14B 0.707(3) 0.050(3) 0.3546(10) 0.132(3) Uiso d PD 0.315(9) . . O
O15A 0.7569(15) 0.0531(11) 0.4845(5) 0.104(3) Uiso d PD 0.702(8) . . O
O15B 0.650(3) 0.104(3) 0.4821(12) 0.104(3) Uiso d PD 0.298(8) . . O
O16A 0.6143(12) 0.2540(12) 0.4631(5) 0.104(3) Uiso d PD 0.702(8) . . O
O16B 0.770(3) 0.253(2) 0.4272(9) 0.104(3) Uiso d PD 0.298(8) . . O
O17A 0.7344(14) 0.2053(13) 0.5389(5) 0.104(3) Uiso d PD 0.702(8) . . O
O17B 0.693(3) 0.261(2) 0.5239(10) 0.104(3) Uiso d PD 0.298(8) . . O
O18A 0.8530(13) 0.2230(12) 0.4464(6) 0.104(3) Uiso d PD 0.702(8) . . O
O18B 0.877(2) 0.093(2) 0.4956(11) 0.104(3) Uiso d PD 0.298(8) . . O
O19A 0.8179(15) 0.4245(16) 0.6003(7) 0.111(3) Uiso d PD 0.636(18) . . O
O19B 0.807(2) 0.446(3) 0.6202(13) 0.111(3) Uiso d PD 0.364(18) . . O
O20A 1.0273(17) 0.2662(14) 0.6004(8) 0.111(3) Uiso d PD 0.636(18) . . O
O20B 0.978(3) 0.300(2) 0.5729(11) 0.111(3) Uiso d PD 0.364(18) . . O
O21A 1.0309(18) 0.4753(15) 0.6008(8) 0.111(3) Uiso d PD 0.636(18) . . O
O21B 1.016(3) 0.492(2) 0.5790(11) 0.111(3) Uiso d PD 0.364(18) . . O
O22A 0.928(2) 0.3604(14) 0.6795(6) 0.111(3) Uiso d PD 0.636(18) . . O
O22B 1.008(3) 0.336(2) 0.6596(11) 0.111(3) Uiso d PD 0.364(18) . . O
O23 0.3715(13) 0.3526(10) 0.8193(5) 0.132(5) Uani d . 1 . . O
O24 0.2280(15) 0.3462(14) 0.7582(6) 0.167(6) Uani d . 1 . . O
O25 0.1368(11) 0.4313(10) 0.8412(5) 0.132(5) Uani d . 1 . . O
O26 0.2637(11) 0.5377(12) 0.7675(5) 0.142(5) Uani d . 1 . . O
O27 0.938(6) 0.285(4) 0.7928(18) 0.38(3) Uani d P 0.50 . . O
O28 0.4819(16) 0.7850(19) -0.0012(10) 0.319(12) Uani d . 1 . . O
N1 0.2636(10) 0.0625(10) 0.3776(4) 0.060(3) Uani d . 1 A 1 N
H1 0.3067 0.0046 0.4019 0.072 Uiso calc R 1 A 1 H
N2 0.6701(18) -0.0866(15) 0.1396(7) 0.125(6) Uani d . 1 . . N
N3 1.1836(17) -0.3304(14) -0.0674(6) 0.091(5) Uani d . 1 . . N
N4 0.3009(10) 0.2094(10) 0.2327(4) 0.058(3) Uani d . 1 . . N
H4A 0.3401 0.2645 0.2105 0.070 Uiso calc R 1 A . H
N5 0.2887(10) 0.2827(11) 0.5138(5) 0.054(3) Uani d . 1 A . N
N6 0.5871(12) 0.4442(13) 0.7163(5) 0.064(3) Uani d . 1 . . N
N7 0.0295(10) 0.2975(9) 0.2105(4) 0.080(4) Uani d . 1 . . N
H7A 0.0288 0.2209 0.2048 0.120 Uiso calc R 1 A . H
H7B 0.0758 0.3358 0.1804 0.120 Uiso calc R 1 . . H
H7C -0.0575 0.3438 0.2161 0.120 Uiso calc R 1 . . H
N8 -0.0596(9) 0.3624(9) 0.3244(4) 0.070(4) Uani d . 1 . . N
H8A -0.0456 0.4230 0.3399 0.105 Uiso calc R 1 A . H
H8B -0.0875 0.3037 0.3514 0.105 Uiso calc R 1 . . H
H8C -0.1245 0.3962 0.3018 0.105 Uiso calc R 1 . . H
N9 0.0763(10) -0.0723(9) 0.2790(4) 0.076(4) Uani d . 1 A . N
H9A 0.0632 -0.1476 0.2967 0.113 Uiso calc R 1 . . H
H9B 0.1299 -0.0813 0.2461 0.113 Uiso calc R 1 . . H
H9C -0.0054 -0.0192 0.2731 0.113 Uiso calc R 1 . . H
N10 0.0178(10) -0.0195(9) 0.3924(4) 0.078(4) Uani d . 1 A . N
H10A 0.0424 -0.0945 0.4142 0.117 Uiso calc R 1 . . H
H10B -0.0601 -0.0145 0.3791 0.117 Uiso calc R 1 . . H
H10C 0.0039 0.0424 0.4125 0.117 Uiso calc R 1 . . H
C1 0.3633(12) 0.0961(16) 0.2320(5) 0.053(4) Uani d . 1 A . C
C2 0.4967(14) 0.0732(12) 0.1854(6) 0.082(5) Uani d . 1 . . C
H2A 0.4709 0.1064 0.1480 0.098 Uiso calc R 1 A . H
H2B 0.5646 0.1151 0.1912 0.098 Uiso calc R 1 . . H
C3 0.5529(15) -0.0618(15) 0.1918(6) 0.112(7) Uani d . 1 A . C
H3A 0.4808 -0.1048 0.1919 0.135 Uiso calc R 1 . . H
H3B 0.5920 -0.0931 0.2268 0.135 Uiso calc R 1 . . H
C4 0.804(2) -0.1011(18) 0.1449(7) 0.123(7) Uani d . 1 . . C
H4 0.8278 -0.0826 0.1765 0.148 Uiso calc R 1 . . H
C5 0.9032(15) -0.1439(15) 0.1023(7) 0.090(5) Uani d . 1 . . C
H5 0.9965 -0.1563 0.1056 0.108 Uiso calc R 1 . . H
C6 0.8686(17) -0.1686(14) 0.0551(6) 0.073(5) Uani d . 1 . . C
C7 0.7304(18) -0.1459(15) 0.0492(6) 0.100(6) Uani d . 1 . . C
H7 0.7040 -0.1576 0.0166 0.120 Uiso calc R 1 . . H
C8 0.6337(18) -0.106(2) 0.0925(9) 0.142(9) Uani d . 1 . . C
H8 0.5399 -0.0908 0.0895 0.171 Uiso calc R 1 . . H
C9 0.9760(16) -0.2223(14) 0.0107(6) 0.068(4) Uani d . 1 . . C
C10 1.1047(17) -0.1954(14) 0.0017(6) 0.082(5) Uani d . 1 . . C
H10 1.1242 -0.1423 0.0224 0.098 Uiso calc R 1 . . H
C11 1.2054(15) -0.2512(17) -0.0398(7) 0.089(5) Uani d . 1 . . C
H11 1.2910 -0.2305 -0.0477 0.107 Uiso calc R 1 . . H
C12 1.063(2) -0.3563(15) -0.0579(7) 0.088(6) Uani d . 1 . . C
H12 1.0474 -0.4123 -0.0782 0.106 Uiso calc R 1 . . H
C13 0.9571(16) -0.3051(14) -0.0193(7) 0.075(5) Uani d . 1 . . C
H13 0.8724 -0.3269 -0.0137 0.090 Uiso calc R 1 . . H
C14 1.3003(14) -0.3872(17) -0.1087(7) 0.144(8) Uani d . 1 . . C
H14A 1.3854 -0.3729 -0.1023 0.216 Uiso calc R 1 . . H
H14B 1.2824 -0.3484 -0.1463 0.216 Uiso calc R 1 . . H
H14C 1.3084 -0.4770 -0.1041 0.216 Uiso calc R 1 . . H
C15 0.2685(13) 0.1756(15) 0.3792(6) 0.054(4) Uani d . 1 . . C
C16 0.3349(13) 0.1987(12) 0.4252(5) 0.061(4) Uani d . 1 A . C
H16A 0.3959 0.1201 0.4407 0.073 Uiso calc R 1 . . H
H16B 0.3901 0.2603 0.4098 0.073 Uiso calc R 1 . . H
C17 0.2255(13) 0.2468(12) 0.4700(5) 0.060(4) Uani d . 1 . . C
H17A 0.1760 0.1819 0.4876 0.072 Uiso calc R 1 A . H
H17B 0.1594 0.3206 0.4537 0.072 Uiso calc R 1 . . H
C18 0.3023(14) 0.4006(13) 0.5086(6) 0.065(4) Uani d . 1 . . C
H18 0.2715 0.4611 0.4783 0.078 Uiso calc R 1 A . H
C19 0.3616(14) 0.4339(12) 0.5478(6) 0.060(4) Uani d . 1 A . C
H19 0.3702 0.5166 0.5442 0.072 Uiso calc R 1 . . H
C20 0.4085(12) 0.3425(14) 0.5929(5) 0.041(3) Uani d . 1 . . C
C21 0.3918(15) 0.2239(13) 0.5973(6) 0.072(5) Uani d . 1 A . C
H21 0.4190 0.1630 0.6280 0.086 Uiso calc R 1 . . H
C22 0.3350(14) 0.1914(13) 0.5568(6) 0.067(4) Uani d . 1 . . C
H22 0.3286 0.1083 0.5591 0.080 Uiso calc R 1 A . H
C23 0.4742(12) 0.3814(13) 0.6350(6) 0.047(4) Uani d . 1 A . C
C24 0.4564(15) 0.5048(13) 0.6408(6) 0.063(4) Uani d . 1 . . C
H24 0.4049 0.5699 0.6170 0.075 Uiso calc R 1 A . H
C25 0.5135(16) 0.5333(13) 0.6810(7) 0.074(5) Uani d . 1 A . C
H25 0.5006 0.6181 0.6840 0.089 Uiso calc R 1 . . H
C26 0.5992(14) 0.3234(15) 0.7109(7) 0.075(5) Uani d . 1 A . C
H26 0.6477 0.2593 0.7360 0.090 Uiso calc R 1 . . H
C27 0.5472(14) 0.2892(13) 0.6724(6) 0.060(4) Uani d . 1 . . C
H27 0.5599 0.2037 0.6707 0.072 Uiso calc R 1 A . H
C28 0.6423(13) 0.4811(13) 0.7610(6) 0.086(5) Uani d . 1 . . C
H28A 0.6315 0.5715 0.7540 0.128 Uiso calc R 1 . . H
H28B 0.7390 0.4391 0.7607 0.128 Uiso calc R 1 . . H
H28C 0.5919 0.4566 0.7971 0.128 Uiso calc R 1 . . H

loop_
_atom_site_aniso_label
_atom_site_aniso_U_11
_atom_site_aniso_U_22
_atom_site_aniso_U_33
_atom_site_aniso_U_12
_atom_site_aniso_U_13
_atom_site_aniso_U_23
Pt1 0.0551(4) 0.0505(4) 0.0549(4) -0.0033(3) -0.0091(3) -0.0116(3)
Pt2 0.0575(4) 0.0529(4) 0.0558(4) -0.0095(3) -0.0102(3) -0.0104(3)
Cl1 0.111(4) 0.135(5) 0.080(4) -0.043(4) -0.020(3) -0.040(3)
Cl2 0.123(5) 0.194(6) 0.134(5) -0.075(4) -0.024(4) 0.005(4)
Cl3 0.059(3) 0.085(3) 0.110(4) -0.003(2) -0.025(2) -0.028(3)
Cl4 0.076(3) 0.062(2) 0.070(3) -0.004(2) -0.004(2) -0.013(2)
Cl5 0.067(3) 0.067(3) 0.105(3) -0.009(2) -0.015(2) -0.024(2)
Cl6 0.084(4) 0.108(4) 0.094(4) 0.013(3) -0.011(3) -0.017(3)
O1 0.091(7) 0.070(7) 0.048(6) -0.013(6) -0.006(5) -0.009(5)
O2 0.037(6) 0.065(6) 0.064(7) -0.009(5) 0.006(5) -0.021(5)
O3 0.260(17) 0.132(11) 0.125(12) 0.026(12) -0.080(12) 0.002(9)
O4 0.31(2) 0.192(14) 0.086(10) -0.109(13) -0.047(11) -0.046(9)
O5 0.186(16) 0.204(17) 0.29(2) -0.096(13) -0.128(14) -0.056(14)
O6 0.128(11) 0.195(14) 0.183(14) -0.001(10) 0.024(10) -0.079(11)
O23 0.121(10) 0.110(9) 0.127(10) 0.025(8) -0.016(8) -0.003(7)
O24 0.175(14) 0.201(15) 0.141(13) -0.027(12) -0.041(11) -0.072(11)
O25 0.097(9) 0.122(9) 0.141(10) -0.015(7) 0.064(8) -0.030(8)
O26 0.137(11) 0.129(11) 0.106(10) -0.015(9) 0.014(8) 0.050(8)
O27 0.58(8) 0.20(4) 0.31(5) 0.00(5) -0.05(5) -0.02(3)
O28 0.171(16) 0.37(3) 0.54(4) -0.105(17) -0.106(19) -0.22(2)
N1 0.070(8) 0.060(8) 0.044(7) 0.015(7) -0.023(6) -0.019(6)
N2 0.076(12) 0.179(15) 0.121(15) -0.011(11) 0.010(11) -0.076(12)
N3 0.082(12) 0.104(12) 0.097(12) -0.011(10) -0.015(10) -0.055(9)
N4 0.069(8) 0.062(8) 0.052(7) -0.036(7) 0.012(6) -0.017(6)
N5 0.039(7) 0.060(8) 0.063(9) -0.011(6) 0.001(6) -0.022(7)
N6 0.067(9) 0.072(9) 0.050(8) -0.015(8) -0.001(7) -0.011(8)
N7 0.095(9) 0.068(8) 0.071(8) -0.017(7) 0.002(7) -0.015(6)
N8 0.073(8) 0.067(7) 0.060(8) 0.005(6) -0.009(6) -0.015(6)
N9 0.082(9) 0.065(8) 0.080(9) -0.010(7) -0.008(7) -0.027(6)
N10 0.104(9) 0.060(7) 0.066(8) -0.021(7) 0.002(7) -0.009(6)
C1 0.033(9) 0.088(12) 0.042(9) -0.017(9) 0.007(7) -0.024(9)
C2 0.068(11) 0.062(10) 0.130(14) -0.013(9) -0.027(10) -0.037(10)
C3 0.087(13) 0.122(15) 0.084(12) -0.002(11) 0.035(10) 0.007(11)
C4 0.066(13) 0.21(2) 0.105(15) -0.041(14) 0.016(12) -0.070(14)
C5 0.052(11) 0.154(16) 0.074(12) -0.033(10) 0.013(10) -0.050(12)
C6 0.059(12) 0.099(12) 0.064(12) -0.022(10) 0.009(10) -0.028(10)
C7 0.072(12) 0.162(17) 0.057(11) -0.028(12) 0.034(10) -0.039(10)
C8 0.058(13) 0.25(3) 0.131(19) -0.011(14) -0.021(13) -0.090(18)
C9 0.052(11) 0.072(11) 0.084(12) -0.018(9) 0.000(9) -0.027(9)
C10 0.068(12) 0.109(13) 0.082(12) -0.031(10) -0.001(10) -0.042(10)
C11 0.037(10) 0.135(16) 0.089(13) -0.026(11) 0.018(9) -0.027(12)
C12 0.101(15) 0.088(13) 0.092(14) -0.014(13) -0.029(13) -0.051(11)
C13 0.068(12) 0.076(11) 0.091(13) -0.024(9) -0.012(10) -0.027(10)
C14 0.064(12) 0.22(2) 0.166(17) -0.010(12) 0.028(11) -0.148(16)
C15 0.043(9) 0.076(11) 0.043(10) -0.010(9) 0.001(7) -0.024(9)
C16 0.060(10) 0.084(10) 0.047(9) -0.011(8) -0.014(8) -0.027(8)
C17 0.059(10) 0.077(10) 0.061(10) -0.030(8) -0.022(8) -0.020(8)
C18 0.081(12) 0.051(10) 0.057(11) -0.002(9) -0.004(8) -0.017(8)
C19 0.075(11) 0.050(9) 0.054(10) -0.007(8) 0.002(8) -0.031(9)
C20 0.028(8) 0.062(10) 0.039(9) -0.013(7) 0.004(6) -0.023(8)
C21 0.087(12) 0.055(10) 0.077(12) -0.019(9) -0.008(9) -0.018(9)
C22 0.088(12) 0.054(10) 0.068(12) -0.027(9) -0.023(9) -0.007(9)
C23 0.035(8) 0.043(8) 0.059(10) -0.008(7) 0.000(7) -0.007(8)
C24 0.084(12) 0.058(11) 0.051(10) -0.027(9) -0.007(8) -0.013(8)
C25 0.084(13) 0.046(10) 0.092(14) -0.024(9) 0.013(10) -0.025(10)
C26 0.059(11) 0.067(12) 0.094(14) 0.011(9) -0.020(9) -0.025(10)
C27 0.068(11) 0.055(10) 0.064(11) -0.020(9) -0.005(8) -0.023(9)
C28 0.069(11) 0.124(14) 0.083(12) -0.038(10) -0.012(9) -0.040(10)

loop_
_atom_type_symbol
_atom_type_description
_atom_type_scat_dispersion_real
_atom_type_scat_dispersion_imag
_atom_type_scat_source
H H 0.0000 0.0000 'International Tables Vol C Tables 4.2.6.8 and 6.1.1.4'
C C 0.0033 0.0016 'International Tables Vol C Tables 4.2.6.8 and 6.1.1.4'
N N 0.0061 0.0033 'International Tables Vol C Tables 4.2.6.8 and 6.1.1.4'
O O 0.0106 0.0060 'International Tables Vol C Tables 4.2.6.8 and 6.1.1.4'
Cl Cl 0.1484 0.1585 'International Tables Vol C Tables 4.2.6.8 and 6.1.1.4'
Pt Pt -1.7033 8.3905 'International Tables Vol C Tables 4.2.6.8 and 6.1.1.4'

loop_
_geom_angle_atom_site_label_1
_geom_angle_atom_site_label_2
_geom_angle_atom_site_label_3
_geom_angle
_geom_angle_publ_flag
N1 Pt1 N10 88.3(4) yes
N10 Pt1 N9 90.2(4) yes
N1 Pt1 O2 92.5(4) yes
N9 Pt1 O2 88.8(4) yes
N1 Pt1 N9 177.4(4) yes
N10 Pt1 O2 173.9(3) yes
N1 Pt1 Pt2 78.2(3) ?
N10 Pt1 Pt2 107.2(3) ?
N9 Pt1 Pt2 104.3(3) ?
O2 Pt1 Pt2 78.9(2) ?
N4 Pt2 O1 92.1(4) yes
N4 Pt2 N7 87.6(4) yes
O1 Pt2 N8 87.5(4) yes
N7 Pt2 N8 92.6(4) yes
O1 Pt2 N7 175.9(4) yes
N4 Pt2 N8 176.7(4) yes
N4 Pt2 Pt1 79.0(3) ?
O1 Pt2 Pt1 79.7(3) ?
N7 Pt2 Pt1 104.2(3) ?
N8 Pt2 Pt1 104.1(3) ?
O4 Cl1 O5 110.5(10) ?
O4 Cl1 O3 110.8(9) ?
O5 Cl1 O3 113.5(10) ?
O4 Cl1 O6 111.2(10) ?
O5 Cl1 O6 104.0(9) ?
O3 Cl1 O6 106.6(9) ?
O9A Cl2 O7A 117.4(16) ?
O10B Cl2 O8B 117.7(11) ?
O9A Cl2 O10A 113.7(16) ?
O7A Cl2 O10A 113.0(15) ?
O10B Cl2 O7B 112.1(11) ?
O8B Cl2 O7B 109.1(10) ?
O10B Cl2 O9B 107.5(10) ?
O8B Cl2 O9B 106.1(10) ?
O7B Cl2 O9B 103.1(10) ?
O9A Cl2 O8A 104.5(14) ?
O7A Cl2 O8A 104.6(15) ?
O10A Cl2 O8A 101.2(13) ?
O11A Cl3 O12A 115.4(8) ?
O11A Cl3 O14A 107.9(8) ?
O12A Cl3 O14A 107.7(8) ?
O11B Cl3 O14B 114.4(13) ?
O11A Cl3 O13A 109.9(8) ?
O12A Cl3 O13A 108.5(8) ?
O14A Cl3 O13A 107.1(8) ?
O11B Cl3 O13B 111.6(13) ?
O14B Cl3 O13B 107.3(13) ?
O11B Cl3 O12B 110.8(13) ?
O14B Cl3 O12B 106.2(12) ?
O13B Cl3 O12B 106.1(12) ?
O15A Cl4 O18A 111.2(7) ?
O15A Cl4 O17A 109.2(7) ?
O18A Cl4 O17A 113.0(8) ?
O17B Cl4 O16B 112.2(12) ?
O15A Cl4 O16A 108.9(8) ?
O18A Cl4 O16A 108.4(7) ?
O17A Cl4 O16A 105.9(7) ?
O17B Cl4 O15B 111.6(12) ?
O16B Cl4 O15B 108.8(12) ?
O17B Cl4 O18B 110.2(12) ?
O16B Cl4 O18B 107.4(11) ?
O15B Cl4 O18B 106.5(11) ?
O21A Cl5 O19A 117.7(9) ?
O22B Cl5 O19B 119.0(13) ?
O21A Cl5 O20A 112.1(8) ?
O19A Cl5 O20A 113.2(9) ?
O22B Cl5 O20B 113.7(11) ?
O19B Cl5 O20B 106.8(11) ?
O22B Cl5 O21B 112.8(13) ?
O19B Cl5 O21B 102.9(11) ?
O20B Cl5 O21B 99.4(11) ?
O21A Cl5 O22A 105.1(8) ?
O19A Cl5 O22A 103.9(8) ?
O20A Cl5 O22A 102.9(8) ?
O24 Cl6 O23 109.9(8) ?
O24 Cl6 O25 112.6(10) ?
O23 Cl6 O25 108.4(8) ?
O24 Cl6 O26 109.8(9) ?
O23 Cl6 O26 107.5(8) ?
O25 Cl6 O26 108.6(7) ?
C15 O1 Pt2 128.1(9) ?
C1 O2 Pt1 125.4(7) ?
C15 N1 Pt1 129.9(9) ?
C4 N2 C8 121.3(16) ?
C4 N2 C3 120.1(17) ?
C8 N2 C3 118.2(18) ?
C12 N3 C11 118.9(16) ?
C12 N3 C14 123.5(16) ?
C11 N3 C14 117.6(16) ?
C1 N4 Pt2 128.4(9) ?
C18 N5 C22 121.4(13) ?
C18 N5 C17 119.9(12) ?
C22 N5 C17 118.6(12) ?
C25 N6 C26 116.2(14) ?
C25 N6 C28 119.7(14) ?
C26 N6 C28 124.0(14) ?
N4 C1 O2 127.9(12) ?
N4 C1 C2 115.1(13) ?
O2 C1 C2 117.0(12) ?
C3 C2 C1 106.3(12) ?
C2 C3 N2 106.4(12) ?
N2 C4 C5 118.1(17) ?
C6 C5 C4 121.4(16) ?
C5 C6 C7 119.4(14) ?
C5 C6 C9 121.5(16) ?
C7 C6 C9 119.1(16) ?
C8 C7 C6 117.9(17) ?
N2 C8 C7 121.8(17) ?
C13 C9 C10 117.7(14) ?
C13 C9 C6 122.7(16) ?
C10 C9 C6 119.4(16) ?
C9 C10 C11 117.8(15) ?
N3 C11 C10 122.6(16) ?
N3 C12 C13 123.0(16) ?
C9 C13 C12 120.0(15) ?
N1 C15 O1 123.8(13) ?
N1 C15 C16 119.1(13) ?
O1 C15 C16 117.0(13) ?
C17 C16 C15 109.4(11) ?
C16 C17 N5 110.4(10) ?
N5 C18 C19 120.4(13) ?
C18 C19 C20 119.5(13) ?
C21 C20 C19 118.5(13) ?
C21 C20 C23 123.2(14) ?
C19 C20 C23 118.3(13) ?
C20 C21 C22 121.2(14) ?
N5 C22 C21 118.8(13) ?
C24 C23 C27 117.4(14) ?
C24 C23 C20 123.2(13) ?
C27 C23 C20 119.2(13) ?
C25 C24 C23 120.4(14) ?
N6 C25 C24 122.2(14) ?
C27 C26 N6 124.7(14) ?
C26 C27 C23 119.1(14) ?
C15 N1 H1 115.0 ?
Pt1 N1 H1 115.0 ?
C1 N4 H4A 115.8 ?
Pt2 N4 H4A 115.8 ?
Pt2 N7 H7A 109.5 ?
Pt2 N7 H7B 109.5 ?
H7A N7 H7B 109.5 ?
Pt2 N7 H7C 109.5 ?
H7A N7 H7C 109.5 ?
H7B N7 H7C 109.5 ?
Pt2 N8 H8A 109.5 ?
Pt2 N8 H8B 109.5 ?
H8A N8 H8B 109.5 ?
Pt2 N8 H8C 109.5 ?
H8A N8 H8C 109.5 ?
H8B N8 H8C 109.5 ?
Pt1 N9 H9A 109.5 ?
Pt1 N9 H9B 109.5 ?
H9A N9 H9B 109.5 ?
Pt1 N9 H9C 109.5 ?
H9A N9 H9C 109.5 ?
H9B N9 H9C 109.5 ?
Pt1 N10 H10A 109.5 ?
Pt1 N10 H10B 109.5 ?
H10A N10 H10B 109.5 ?
Pt1 N10 H10C 109.5 ?
H10A N10 H10C 109.5 ?
H10B N10 H10C 109.5 ?
C3 C2 H2A 110.5 ?
C1 C2 H2A 110.5 ?
C3 C2 H2B 110.5 ?
C1 C2 H2B 110.5 ?
H2A C2 H2B 108.7 ?
C2 C3 H3A 110.4 ?
N2 C3 H3A 110.4 ?
C2 C3 H3B 110.4 ?
N2 C3 H3B 110.4 ?
H3A C3 H3B 108.6 ?
N2 C4 H4 120.9 ?
C5 C4 H4 120.9 ?
C6 C5 H5 119.3 ?
C4 C5 H5 119.3 ?
C8 C7 H7 121.1 ?
C6 C7 H7 121.1 ?
N2 C8 H8 119.1 ?
C7 C8 H8 119.1 ?
C9 C10 H10 121.1 ?
C11 C10 H10 121.1 ?
N3 C11 H11 118.7 ?
C10 C11 H11 118.7 ?
N3 C12 H12 118.5 ?
C13 C12 H12 118.5 ?
C9 C13 H13 120.0 ?
C12 C13 H13 120.0 ?
N3 C14 H14A 109.5 ?
N3 C14 H14B 109.5 ?
H14A C14 H14B 109.5 ?
N3 C14 H14C 109.5 ?
H14A C14 H14C 109.5 ?
H14B C14 H14C 109.5 ?
C17 C16 H16A 109.8 ?
C15 C16 H16A 109.8 ?
C17 C16 H16B 109.8 ?
C15 C16 H16B 109.8 ?
H16A C16 H16B 108.2 ?
C16 C17 H17A 109.6 ?
N5 C17 H17A 109.6 ?
C16 C17 H17B 109.6 ?
N5 C17 H17B 109.6 ?
H17A C17 H17B 108.1 ?
N5 C18 H18 119.8 ?
C19 C18 H18 119.8 ?
C18 C19 H19 120.3 ?
C20 C19 H19 120.3 ?
C20 C21 H21 119.4 ?
C22 C21 H21 119.4 ?
N5 C22 H22 120.6 ?
C21 C22 H22 120.6 ?
C25 C24 H24 119.8 ?
C23 C24 H24 119.8 ?
N6 C25 H25 118.9 ?
C24 C25 H25 118.9 ?
C27 C26 H26 117.7 ?
N6 C26 H26 117.7 ?
C26 C27 H27 120.4 ?
C23 C27 H27 120.4 ?
N6 C28 H28A 109.5 ?
N6 C28 H28B 109.5 ?
H28A C28 H28B 109.5 ?
N6 C28 H28C 109.5 ?
H28A C28 H28C 109.5 ?
H28B C28 H28C 109.5 ?

loop_
_geom_bond_atom_site_label_1
_geom_bond_atom_site_label_2
_geom_bond_site_symmetry_2
_geom_bond_distance
_geom_bond_publ_flag
Pt1 O2 . 2.041(8) yes
Pt1 N1 . 2.007(11) yes
Pt1 N9 . 2.038(10) yes
Pt1 N10 . 2.021(9) yes
Pt2 O1 . 1.997(9) yes
Pt2 N4 . 1.985(9) yes
Pt2 N7 . 2.009(10) yes
Pt2 N8 . 2.057(8) yes
Pt1 Pt2 . 3.0304(7) yes
Pt1 Pt2 1_545 8.4585(8) yes
Cl1 O4 . 1.338(11) ?
Cl1 O5 . 1.373(15) ?
Cl1 O3 . 1.399(11) ?
Cl1 O6 . 1.415(12) ?
Cl2 O10B . 1.341(16) ?
Cl2 O9A . 1.36(2) ?
Cl2 O7A . 1.37(2) ?
Cl2 O8B . 1.382(16) ?
Cl2 O10A . 1.42(2) ?
Cl2 O7B . 1.440(17) ?
Cl2 O9B . 1.490(17) ?
Cl2 O8A . 1.56(2) ?
Cl3 O11B . 1.36(2) ?
Cl3 O11A . 1.368(13) ?
Cl3 O12A . 1.399(13) ?
Cl3 O14A . 1.418(12) ?
Cl3 O14B . 1.43(2) ?
Cl3 O13A . 1.440(13) ?
Cl3 O13B . 1.44(2) ?
Cl3 O12B . 1.46(2) ?
Cl4 O15A . 1.393(12) ?
Cl4 O18A . 1.396(11) ?
Cl4 O17B . 1.40(2) ?
Cl4 O17A . 1.423(12) ?
Cl4 O16B . 1.44(2) ?
Cl4 O16A . 1.452(11) ?
Cl4 O15B . 1.46(2) ?
Cl4 O18B . 1.47(2) ?
Cl5 O22B . 1.287(19) ?
Cl5 O21A . 1.380(14) ?
Cl5 O19A . 1.387(13) ?
Cl5 O19B . 1.424(19) ?
Cl5 O20A . 1.428(13) ?
Cl5 O20B . 1.486(19) ?
Cl5 O21B . 1.52(2) ?
Cl5 O22A . 1.536(14) ?
Cl6 O24 . 1.391(13) ?
Cl6 O23 . 1.405(11) ?
Cl6 O25 . 1.422(9) ?
Cl6 O26 . 1.432(11) ?
O1 C15 . 1.291(14) ?
O2 C1 . 1.274(14) ?
N1 C15 . 1.276(15) ?
N2 C4 . 1.339(18) ?
N2 C8 . 1.344(19) ?
N2 C3 . 1.585(17) ?
N3 C12 . 1.296(18) ?
N3 C11 . 1.297(18) ?
N3 C14 . 1.490(17) ?
N4 C1 . 1.244(14) ?
N5 C18 . 1.329(15) ?
N5 C22 . 1.355(14) ?
N5 C17 . 1.511(14) ?
N6 C25 . 1.327(16) ?
N6 C26 . 1.342(16) ?
N6 C28 . 1.486(15) ?
C1 C2 . 1.594(16) ?
C2 C3 . 1.436(16) ?
C4 C5 . 1.370(18) ?
C5 C6 . 1.366(18) ?
C6 C7 . 1.378(18) ?
C6 C9 . 1.479(18) ?
C7 C8 . 1.36(2) ?
C9 C13 . 1.357(18) ?
C9 C10 . 1.379(17) ?
C10 C11 . 1.407(17) ?
C12 C13 . 1.367(18) ?
C15 C16 . 1.507(16) ?
C16 C17 . 1.475(14) ?
C18 C19 . 1.376(17) ?
C19 C20 . 1.393(15) ?
C20 C21 . 1.350(16) ?
C20 C23 . 1.510(16) ?
C21 C22 . 1.381(17) ?
C23 C24 . 1.364(16) ?
C23 C27 . 1.371(15) ?
C24 C25 . 1.356(18) ?
C26 C27 . 1.322(17) ?
N1 H1 . 0.8600 ?
N4 H4A . 0.8600 ?
N7 H7A . 0.8900 ?
N7 H7B . 0.8900 ?
N7 H7C . 0.8900 ?
N8 H8A . 0.8900 ?
N8 H8B . 0.8900 ?
N8 H8C . 0.8900 ?
N9 H9A . 0.8900 ?
N9 H9B . 0.8900 ?
N9 H9C . 0.8900 ?
N10 H10A . 0.8900 ?
N10 H10B . 0.8900 ?
N10 H10C . 0.8900 ?
C2 H2A . 0.9700 ?
C2 H2B . 0.9700 ?
C3 H3A . 0.9700 ?
C3 H3B . 0.9700 ?
C4 H4 . 0.9300 ?
C5 H5 . 0.9300 ?
C7 H7 . 0.9300 ?
C8 H8 . 0.9300 ?
C10 H10 . 0.9300 ?
C11 H11 . 0.9300 ?
C12 H12 . 0.9300 ?
C13 H13 . 0.9300 ?
C14 H14A . 0.9600 ?
C14 H14B . 0.9600 ?
C14 H14C . 0.9600 ?
C16 H16A . 0.9700 ?
C16 H16B . 0.9700 ?
C17 H17A . 0.9700 ?
C17 H17B . 0.9700 ?
C18 H18 . 0.9300 ?
C19 H19 . 0.9300 ?
C21 H21 . 0.9300 ?
C22 H22 . 0.9300 ?
C24 H24 . 0.9300 ?
C25 H25 . 0.9300 ?
C26 H26 . 0.9300 ?
C27 H27 . 0.9300 ?
C28 H28A . 0.9600 ?
C28 H28B . 0.9600 ?
C28 H28C . 0.9600 ?

loop_
_geom_contact_atom_site_label_1
_geom_contact_atom_site_label_2
_geom_contact_distance
_geom_contact_site_symmetry_2
_geom_contact_publ_flag
O8B O28 3.17(3) . yes
O22A O27 2.74(4) . yes
O22B O27 3.17(5) . yes
O27 O3 3.10(6) 2_656 yes
O28 O7B 3.07(3) 2_665 yes
O28 O7A 3.19(5) 2_665 yes

loop_
_geom_hbond_atom_site_label_D
_geom_hbond_atom_site_label_H
_geom_hbond_atom_site_label_A
_geom_hbond_site_symmetry_A
_geom_hbond_distance_DH
_geom_hbond_distance_HA
_geom_hbond_distance_DA
_geom_hbond_angle_DHA
_geom_hbond_publ_flag
N7 H7C O13B 1_455 0.89 2.64 2.94(3) 101 yes
N8 H8C O26 2_566 0.89 2.28 3.159(15) 170 yes
N8 H8A O21A 2_666 0.89 2.06 2.92(2) 161 yes
N8 H8B O13A 1_455 0.89 2.48 3.003(18) 118 yes
N8 H8B O16B 1_455 0.89 2.20 3.01(2) 150 yes
N8 H8B O18A 1_455 0.89 2.34 3.155(15) 152 yes
N9 H9A O22A 2_656 0.89 2.29 3.155(18) 164 yes
N9 H9C O13B 1_455 0.89 2.42 3.22(3) 150 yes
N9 H9C O14A 1_455 0.89 2.49 3.148(18) 132 yes
N10 H10A O18B 2_656 0.89 2.49 3.00(3) 117 yes
N10 H10A O20A 2_656 0.89 2.31 2.857(18) 120 yes
N10 H10A O20B 2_656 0.89 2.30 3.04(3) 141 yes
N10 H10C O18A 1_455 0.89 2.36 3.155(15) 149 yes
N10 H10C O18B 1_455 0.89 2.28 3.00(3) 137 yes
N4 H4A O9A . 0.86 2.20 2.96(3) 147 yes
N7 H7B O10B . 0.89 2.22 3.09(2) 165 yes
N7 H7C O25 2_566 0.89 2.59 3.151(14) 122 yes
N7 H7C O26 2_566 0.89 2.15 3.042(14) 177 yes

loop_
_geom_torsion_atom_site_label_1
_geom_torsion_atom_site_label_2
_geom_torsion_atom_site_label_3
_geom_torsion_atom_site_label_4
_geom_torsion
_geom_torsion_publ_flag
O2 Pt1 Pt2 N4 -3.8(4) yes
N1 Pt1 Pt2 O1 -3.0(4) yes
N9 Pt1 Pt2 N7 -5.0(4) yes
N10 Pt1 Pt2 N8 -3.3(4) yes
N4 C1 C2 C3 179.8(13) ?
O2 C1 C2 C3 0.7(18) ?
C1 C2 C3 N2 171.0(12) ?
C4 N2 C3 C2 97(2) ?
C8 N2 C3 C2 -90(2) ?
C8 N2 C4 C5 -4(3) ?
C3 N2 C4 C5 168.9(14) ?
N2 C4 C5 C6 1(3) ?
C4 C5 C6 C7 2(3) ?
C4 C5 C6 C9 -176.2(15) ?
C5 C6 C7 C8 -3(3) ?
C9 C6 C7 C8 175.1(15) ?
C4 N2 C8 C7 3(3) ?
C3 N2 C8 C7 -170.1(16) ?
C6 C7 C8 N2 1(3) ?
C5 C6 C9 C13 145.3(16) ?
C7 C6 C9 C13 -33(2) ?
C5 C6 C9 C10 -30(2) ?
C7 C6 C9 C10 151.7(15) ?
C13 C9 C10 C11 3(2) ?
C6 C9 C10 C11 178.2(13) ?
C12 N3 C11 C10 2(3) ?
C14 N3 C11 C10 -177.5(14) ?
C9 C10 C11 N3 -3(2) ?
C11 N3 C12 C13 -1(3) ?
C14 N3 C12 C13 179.0(15) ?
C10 C9 C13 C12 -2(2) ?
C6 C9 C13 C12 -176.8(14) ?
N3 C12 C13 C9 0(3) ?
N1 C15 C16 C17 -100.1(14) ?
O1 C15 C16 C17 79.3(14) ?
C15 C16 C17 N5 -174.6(11) ?
C18 N5 C17 C16 91.0(13) ?
C22 N5 C17 C16 -86.7(14) ?
C22 N5 C18 C19 -1.4(19) ?
C17 N5 C18 C19 -179.0(11) ?
N5 C18 C19 C20 0.5(19) ?
C18 C19 C20 C21 -1.2(18) ?
C18 C19 C20 C23 179.5(11) ?
C19 C20 C21 C22 3(2) ?
C23 C20 C21 C22 -178.0(12) ?
C18 N5 C22 C21 2.9(19) ?
C17 N5 C22 C21 -179.5(12) ?
C20 C21 C22 N5 -4(2) ?
C21 C20 C23 C24 -160.5(13) ?
C19 C20 C23 C24 18.8(18) ?
C21 C20 C23 C27 14.6(18) ?
C19 C20 C23 C27 -166.2(11) ?
C27 C23 C24 C25 2(2) ?
C20 C23 C24 C25 177.2(12) ?
C26 N6 C25 C24 -2(2) ?
C28 N6 C25 C24 -177.6(13) ?
C23 C24 C25 N6 0(2) ?
C25 N6 C26 C27 2(2) ?
C28 N6 C26 C27 177.9(14) ?
N6 C26 C27 C23 -1(2) ?
C24 C23 C27 C26 -2(2) ?
C20 C23 C27 C26 -176.9(13) ?
